data_7046266
loop_
_publ_author_name
'Basu, Debashis'
'Woods, Toby J.'
'Rauchfuss, Thomas B.'

_publ_section_title
;
 Ni(ii) complexes of the phosphine-oxime
 Ph<sub>2</sub>PC<sub>6</sub>H<sub>4</sub>-2-CH[double bond, length as
 m-dash]NOH.
;
_journal_issue 21
_journal_name_full 'Dalton transactions (Cambridge, England : 2003)'
_journal_page_first 7256
_journal_page_last 7262
_journal_paper_doi 10.1039/c8dt01551a
_journal_volume 47
_journal_year 2018
_chemical_formula_moiety 'C38 H32 Cl2 N2 Ni O2 P2, C H2 Cl1.68, C H2 Cl2, 0.321(Cl)'
_chemical_formula_sum 'C40 H36 Cl6 N2 Ni O2 P2'
_chemical_formula_weight 910.06
_space_group_crystal_system monoclinic
_space_group_IT_number 14
_space_group_name_Hall '-P 2ybc'
_space_group_name_H-M_alt 'P 1 21/c 1'
_symmetry_space_group_name_Hall '-P 2ybc'
_symmetry_space_group_name_H-M 'P 1 21/c 1'
_atom_sites_solution_hydrogens mixed
_audit_creation_method SHELXL-2014/7
_audit_update_record
;
2018-04-04 deposited with the CCDC.
2018-05-08 downloaded from the CCDC.
;
_cell_angle_alpha 90
_cell_angle_beta 105.7539(10)
_cell_angle_gamma 90
_cell_formula_units_Z 4
_cell_length_a 14.1984(3)
_cell_length_b 14.3857(3)
_cell_length_c 20.3796(5)
_cell_measurement_reflns_used 9953
_cell_measurement_temperature 100(2)
_cell_measurement_theta_max 28.40
_cell_measurement_theta_min 2.48
_cell_volume 4006.25(16)
_computing_cell_refinement 'SAINT V8.34A (Bruker, 2005)'
_computing_data_collection 'APEX2 V2014.9-0 (Bruker, 2014)'
_computing_data_reduction
; 
SAINT V8.34A, XPREP v2014/2, SADABS V2014/5, 
(Bruker, 2012 & 2014) 
;
_computing_molecular_graphics
; 
SHELXTL v2014-7 (Bruker, 2014), CrystalMaker v2.7.7 (CrystalMaker, 1994) 
;
_computing_publication_material 'XCIF V2014-2 (Bruker, 2014)'
_computing_structure_refinement 'SHELX-2014-7 (Sheldrick, 2015)'
_computing_structure_solution 'SHELX-2014-7 (Sheldrick, 2015)'
_diffrn_ambient_temperature 100(2)
_diffrn_measured_fraction_theta_full 0.999
_diffrn_measured_fraction_theta_max 0.998
_diffrn_measurement_device 'Bruker Kappa/ApexII CCD'
_diffrn_measurement_method 'profile data from \f and \w scans'
_diffrn_radiation_monochromator graphite
_diffrn_radiation_source 'fine-focus sealed tube'
_diffrn_radiation_type MoK\a
_diffrn_radiation_wavelength 0.71073
_diffrn_radiation_wavelength_id dm96csa
_diffrn_reflns_av_R_equivalents 0.0427
_diffrn_reflns_av_unetI/netI 0.0195
_diffrn_reflns_Laue_measured_fraction_full 0.999
_diffrn_reflns_Laue_measured_fraction_max 0.998
_diffrn_reflns_limit_h_max 19
_diffrn_reflns_limit_h_min -18
_diffrn_reflns_limit_k_max 19
_diffrn_reflns_limit_k_min -19
_diffrn_reflns_limit_l_max 27
_diffrn_reflns_limit_l_min -27
_diffrn_reflns_number 118162
_diffrn_reflns_point_group_measured_fraction_full 0.999
_diffrn_reflns_point_group_measured_fraction_max 0.998
_diffrn_reflns_theta_full 25.242
_diffrn_reflns_theta_max 28.433
_diffrn_reflns_theta_min 2.514
_exptl_absorpt_coefficient_mu 1.003
_exptl_absorpt_correction_T_max 0.9357
_exptl_absorpt_correction_T_min 0.7989
_exptl_absorpt_correction_type integration
_exptl_absorpt_process_details 'SADABS V2014/5 (Bruker, 2014)'
_exptl_crystal_colour green
_exptl_crystal_density_diffrn 1.509
_exptl_crystal_density_method 'not measured'
_exptl_crystal_description prism
_exptl_crystal_F_000 1864
_exptl_crystal_id dm96csa
_exptl_crystal_preparation
; 
The data crystal was mounted using oil (Parantone-N, Exxon) to a 
0.3 mm cryo-loop (Hampton Research) with the (3 -1 0) scattering 
planes roughly normal to the spindle axis. 
;
_exptl_crystal_size_max 0.323
_exptl_crystal_size_mid 0.295
_exptl_crystal_size_min 0.173
_refine_diff_density_max 1.191
_refine_diff_density_min -0.839
_refine_diff_density_rms 0.066
_refine_ls_extinction_method none
_refine_ls_goodness_of_fit_ref 1.042
_refine_ls_hydrogen_treatment mixed
_refine_ls_matrix_type full
_refine_ls_number_parameters 491
_refine_ls_number_reflns 10070
_refine_ls_number_restraints 6
_refine_ls_restrained_S_all 1.042
_refine_ls_R_factor_all 0.0371
_refine_ls_R_factor_gt 0.0300
_refine_ls_shift/su_max 0.001
_refine_ls_shift/su_mean 0.000
_refine_ls_structure_factor_coef Fsqd
_refine_ls_weighting_details 'w=1/[\s^2^(Fo^2^)+(0.0271P)^2^+4.6165P] where P=(Fo^2^+2Fc^2^)/3'
_refine_ls_weighting_scheme calc
_refine_ls_wR_factor_gt 0.0690
_refine_ls_wR_factor_ref 0.0731
_reflns_Friedel_coverage 0.000
_reflns_number_gt 8826
_reflns_number_total 10070
_reflns_threshold_expression 'I > 2\s(I)'
_cod_data_source_file c8dt01551a2.cif
_cod_data_source_block dm96csa
_cod_depositor_comments 'Adding full bibliography for 7046263--7046270.cif.'
_cod_database_code 7046266
_shelx_shelxl_version_number 2014/7
_shelx_space_group_comment
; 
The symmetry employed for this shelxl refinement is uniquely defined 
by the following loop, which should always be used as a source of 
symmetry information in preference to the above space-group names. 
They are only intended as comments. 
;
_shelx_estimated_absorpt_t_min 0.738
_shelx_estimated_absorpt_t_max 0.846

loop_
_space_group_symop_operation_xyz
'x, y, z'
'-x, y+1/2, -z+1/2'
'-x, -y, -z'
'x, -y-1/2, z-1/2'

loop_
_atom_site_label
_atom_site_type_symbol
_atom_site_fract_x
_atom_site_fract_y
_atom_site_fract_z
_atom_site_U_iso_or_equiv
_atom_site_adp_type
_atom_site_occupancy
_atom_site_site_symmetry_order
_atom_site_calc_flag
_atom_site_refinement_flags_posn
_atom_site_refinement_flags_adp
_atom_site_refinement_flags_occupancy
_atom_site_disorder_assembly
_atom_site_disorder_group
Ni1 Ni 0.32207(2) 0.05933(2) 0.28564(2) 0.00924(5) Uani 1 1 d . . . . .
P1 P 0.23518(3) -0.08202(3) 0.29628(2) 0.01022(8) Uani 1 1 d . . . . .
P2 P 0.21748(3) 0.13561(3) 0.18744(2) 0.00968(8) Uani 1 1 d . . . . .
Cl1 Cl 0.42149(3) -0.03420(3) 0.22971(2) 0.01338(8) Uani 1 1 d . . . . .
Cl2 Cl 0.25343(3) 0.16477(3) 0.35300(2) 0.01392(8) Uani 1 1 d . . . . .
O1 O 0.52027(8) 0.13766(9) 0.29856(6) 0.0167(2) Uani 1 1 d . . . . .
H1 H 0.5165(17) 0.0845(17) 0.2886(12) 0.025 Uiso 1 1 d . U . . .
O2 O 0.44901(9) 0.09161(9) 0.42639(6) 0.0182(2) Uani 1 1 d . . . . .
H2 H 0.4074(18) 0.1292(17) 0.4146(12) 0.027 Uiso 1 1 d . U . . .
N1 N 0.41095(10) 0.01756(10) 0.38174(7) 0.0136(3) Uani 1 1 d . . . . .
N2 N 0.42146(9) 0.16471(10) 0.27784(7) 0.0128(3) Uani 1 1 d . . . . .
C1 C 0.33046(11) -0.17125(11) 0.32373(8) 0.0126(3) Uani 1 1 d . . . . .
C2 C 0.41797(12) -0.15101(11) 0.37451(8) 0.0136(3) Uani 1 1 d . . . . .
C3 C 0.48647(13) -0.22187(12) 0.39808(9) 0.0182(3) Uani 1 1 d . . . . .
H3A H 0.5442 -0.2087 0.4333 0.022 Uiso 1 1 calc R U . . .
C4 C 0.47185(13) -0.31075(12) 0.37114(10) 0.0207(4) Uani 1 1 d . . . . .
H4A H 0.5194 -0.3579 0.3872 0.025 Uiso 1 1 calc R U . . .
C5 C 0.38714(13) -0.33003(12) 0.32054(10) 0.0203(4) Uani 1 1 d . . . . .
H5A H 0.3768 -0.3906 0.3014 0.024 Uiso 1 1 calc R U . . .
C6 C 0.31677(12) -0.26109(12) 0.29742(9) 0.0162(3) Uani 1 1 d . . . . .
H6A H 0.2585 -0.2757 0.2631 0.019 Uiso 1 1 calc R U . . .
C7 C 0.44379(12) -0.06073(12) 0.40760(8) 0.0152(3) Uani 1 1 d . . . . .
H7A H 0.4885 -0.0603 0.4518 0.018 Uiso 1 1 calc R U . . .
C8 C 0.16569(12) -0.09614(12) 0.35929(8) 0.0132(3) Uani 1 1 d . . . . .
C9 C 0.15343(12) -0.18388(12) 0.38544(8) 0.0158(3) Uani 1 1 d . . . . .
H9A H 0.1851 -0.2364 0.3728 0.019 Uiso 1 1 calc R U . . .
C10 C 0.09523(13) -0.19479(13) 0.42983(9) 0.0191(3) Uani 1 1 d . . . . .
H10A H 0.0870 -0.2547 0.4471 0.023 Uiso 1 1 calc R U . . .
C11 C 0.04931(14) -0.11864(14) 0.44889(9) 0.0236(4) Uani 1 1 d . . . . .
H11A H 0.0097 -0.1261 0.4794 0.028 Uiso 1 1 calc R U . . .
C12 C 0.06114(15) -0.03161(14) 0.42350(10) 0.0258(4) Uani 1 1 d . . . . .
H12A H 0.0296 0.0206 0.4367 0.031 Uiso 1 1 calc R U . . .
C13 C 0.11895(13) -0.01983(13) 0.37869(9) 0.0194(3) Uani 1 1 d . . . . .
H13A H 0.1265 0.0402 0.3614 0.023 Uiso 1 1 calc R U . . .
C14 C 0.15249(11) -0.12918(11) 0.21865(8) 0.0120(3) Uani 1 1 d . . . . .
C15 C 0.05521(12) -0.15144(12) 0.21399(9) 0.0164(3) Uani 1 1 d . . . . .
H15A H 0.0312 -0.1460 0.2530 0.020 Uiso 1 1 calc R U . . .
C16 C -0.00690(13) -0.18159(13) 0.15246(9) 0.0208(4) Uani 1 1 d . . . . .
H16A H -0.0729 -0.1971 0.1498 0.025 Uiso 1 1 calc R U . . .
C17 C 0.02722(13) -0.18904(13) 0.09517(9) 0.0210(4) Uani 1 1 d . . . . .
H17A H -0.0154 -0.2092 0.0531 0.025 Uiso 1 1 calc R U . . .
C18 C 0.12376(13) -0.16694(13) 0.09932(9) 0.0208(4) Uani 1 1 d . . . . .
H18A H 0.1473 -0.1722 0.0601 0.025 Uiso 1 1 calc R U . . .
C19 C 0.18606(12) -0.13718(12) 0.16053(9) 0.0170(3) Uani 1 1 d . . . . .
H19A H 0.2521 -0.1221 0.1629 0.020 Uiso 1 1 calc R U . . .
C20 C 0.22663(11) 0.25921(11) 0.21073(8) 0.0116(3) Uani 1 1 d . . . . .
C21 C 0.31854(11) 0.29986(11) 0.24123(8) 0.0125(3) Uani 1 1 d . . . . .
C22 C 0.32409(12) 0.39522(12) 0.25518(9) 0.0168(3) Uani 1 1 d . . . . .
H22A H 0.3861 0.4232 0.2741 0.020 Uiso 1 1 calc R U . . .
C23 C 0.24024(13) 0.44945(12) 0.24182(10) 0.0202(3) Uani 1 1 d . . . . .
H23A H 0.2448 0.5138 0.2527 0.024 Uiso 1 1 calc R U . . .
C24 C 0.15013(13) 0.40955(12) 0.21257(9) 0.0188(3) Uani 1 1 d . . . . .
H24A H 0.0925 0.4464 0.2035 0.023 Uiso 1 1 calc R U . . .
C25 C 0.14383(12) 0.31540(11) 0.19633(8) 0.0149(3) Uani 1 1 d . . . . .
H25A H 0.0817 0.2890 0.1750 0.018 Uiso 1 1 calc R U . . .
C26 C 0.41250(11) 0.25053(11) 0.26117(8) 0.0132(3) Uani 1 1 d . . . . .
H26A H 0.4701 0.2845 0.2617 0.016 Uiso 1 1 calc R U . . .
C27 C 0.08672(11) 0.10988(11) 0.16778(8) 0.0119(3) Uani 1 1 d . . . . .
C28 C 0.03724(12) 0.12380(11) 0.21774(8) 0.0149(3) Uani 1 1 d . . . . .
H28A H 0.0712 0.1489 0.2608 0.018 Uiso 1 1 calc R U . . .
C29 C -0.06125(12) 0.10116(12) 0.20472(9) 0.0182(3) Uani 1 1 d . . . . .
H29A H -0.0947 0.1120 0.2386 0.022 Uiso 1 1 calc R U . . .
C30 C -0.11091(12) 0.06287(13) 0.14251(10) 0.0204(4) Uani 1 1 d . . . . .
H30A H -0.1782 0.0471 0.1339 0.025 Uiso 1 1 calc R U . . .
C31 C -0.06235(13) 0.04759(13) 0.09296(9) 0.0202(3) Uani 1 1 d . . . . .
H31A H -0.0963 0.0209 0.0505 0.024 Uiso 1 1 calc R U . . .
C32 C 0.03614(12) 0.07126(11) 0.10531(9) 0.0155(3) Uani 1 1 d . . . . .
H32A H 0.0690 0.0611 0.0711 0.019 Uiso 1 1 calc R U . . .
C33 C 0.23986(11) 0.13952(11) 0.10324(8) 0.0121(3) Uani 1 1 d . . . . .
C34 C 0.21558(13) 0.21862(12) 0.06244(9) 0.0181(3) Uani 1 1 d . . . . .
H34A H 0.1904 0.2719 0.0795 0.022 Uiso 1 1 calc R U . . .
C35 C 0.22803(14) 0.21999(13) -0.00295(9) 0.0213(4) Uani 1 1 d . . . . .
H35A H 0.2116 0.2742 -0.0303 0.026 Uiso 1 1 calc R U . . .
C36 C 0.26439(13) 0.14254(13) -0.02822(9) 0.0197(3) Uani 1 1 d . . . . .
H36A H 0.2724 0.1434 -0.0730 0.024 Uiso 1 1 calc R U . . .
C37 C 0.28907(13) 0.06366(13) 0.01191(9) 0.0197(3) Uani 1 1 d . . . . .
H37A H 0.3141 0.0105 -0.0054 0.024 Uiso 1 1 calc R U . . .
C38 C 0.27721(12) 0.06223(12) 0.07769(8) 0.0165(3) Uani 1 1 d . . . . .
H38A H 0.2947 0.0083 0.1052 0.020 Uiso 1 1 calc R U . . .
Cl3 Cl 0.32382(4) 0.80135(4) 0.00667(3) 0.03205(11) Uani 1 1 d D . . . .
C39 C 0.4142(3) 0.8117(6) 0.0847(2) 0.0254(8) Uani 0.6783(13) 1 d D . P A 1
H39A H 0.4198 0.7527 0.1104 0.030 Uiso 0.6783(13) 1 calc R U P A 1
H39B H 0.3960 0.8615 0.1125 0.030 Uiso 0.6783(13) 1 calc R U P A 1
Cl4 Cl 0.52687(6) 0.83862(8) .06848(4) .0440(2) Uani 0.6783(13) 1 d D . P A 1
C39B C 0.4278(9) 0.8189(13) 0.0766(5) 0.0254(8) Uani 0.3217(13) 1 d D . P A 2
H39C H 0.4052 0.8346 0.1172 0.030 Uiso 0.3217(13) 1 calc R U P A 2
H39D H 0.4645 0.7597 0.0864 0.030 Uiso 0.3217(13) 1 calc R U P A 2
Cl4B Cl .50832(13) .90651(18) .06514(10) .0440(2) Uani 0.321(1) 1 d D . P A 2
Cl5 Cl 0.23827(4) 0.62189(4) 0.11179(3) 0.03539(12) Uani 1 1 d . . . . .
Cl6 Cl 0.29558(5) 0.44536(4) 0.06412(4) 0.04604(15) Uani 1 1 d . . . . .
C40 C 0.29881(16) 0.56726(14) 0.05751(11) 0.0291(4) Uani 1 1 d . . . . .
H40A H 0.3678 0.5883 0.0693 0.035 Uiso 1 1 calc R U . . .
H40B H 0.2674 0.5859 0.0098 0.035 Uiso 1 1 calc R U . . .

loop_
_atom_site_aniso_label
_atom_site_aniso_U_11
_atom_site_aniso_U_22
_atom_site_aniso_U_33
_atom_site_aniso_U_23
_atom_site_aniso_U_13
_atom_site_aniso_U_12
Ni1 0.00806(9) 0.01130(9) 0.00776(9) -0.00070(7) 0.00114(7) -0.00003(7)
P1 0.00926(17) 0.01194(18) 0.00923(17) -0.00063(14) 0.00210(14) -0.00034(14)
P2 0.00788(17) 0.01182(18) 0.00868(17) 0.00011(14) 0.00114(14) -0.00065(13)
Cl1 0.01098(16) 0.01652(17) 0.01287(17) -0.00145(13) 0.00365(13) 0.00186(13)
Cl2 0.01601(18) 0.01524(17) 0.01116(16) -0.00253(13) 0.00480(14) 0.00086(14)
O1 0.0070(5) 0.0182(6) 0.0226(6) -0.0001(5) 0.0002(4) 0.0011(4)
O2 0.0196(6) 0.0163(6) 0.0136(6) -0.0043(5) -0.0042(5) -0.0002(5)
N1 0.0137(6) 0.0160(7) 0.0097(6) -0.0030(5) 0.0006(5) -0.0022(5)
N2 0.0064(6) 0.0180(7) 0.0129(6) -0.0008(5) 0.0009(5) 0.0003(5)
C1 0.0118(7) 0.0145(7) 0.0121(7) 0.0017(6) 0.0041(6) 0.0007(6)
C2 0.0135(7) 0.0150(7) 0.0120(7) 0.0028(6) 0.0029(6) 0.0006(6)
C3 0.0151(8) 0.0195(8) 0.0187(8) 0.0042(7) 0.0023(6) 0.0020(6)
C4 0.0171(8) 0.0178(8) 0.0273(9) 0.0049(7) 0.0061(7) 0.0052(6)
C5 0.0202(8) 0.0135(8) 0.0287(9) -0.0008(7) 0.0094(7) 0.0012(6)
C6 0.0135(7) 0.0161(8) 0.0189(8) -0.0011(6) 0.0040(6) -0.0010(6)
C7 0.0135(7) 0.0196(8) 0.0103(7) 0.0005(6) -0.0005(6) -0.0007(6)
C8 0.0117(7) 0.0184(8) 0.0093(7) -0.0005(6) 0.0024(6) -0.0023(6)
C9 0.0142(8) 0.0191(8) 0.0133(7) 0.0009(6) 0.0023(6) -0.0007(6)
C10 0.0179(8) 0.0249(9) 0.0139(8) 0.0030(7) 0.0032(6) -0.0056(7)
C11 0.0218(9) 0.0344(10) 0.0179(8) -0.0044(7) 0.0112(7) -0.0084(8)
C12 0.0290(10) 0.0248(9) 0.0300(10) -0.0074(8) 0.0187(8) -0.0017(8)
C13 0.0212(8) 0.0186(8) 0.0211(8) -0.0014(7) 0.0105(7) -0.0021(7)
C14 0.0115(7) 0.0112(7) 0.0122(7) -0.0009(6) 0.0016(6) 0.0000(5)
C15 0.0121(7) 0.0219(8) 0.0148(8) 0.0003(6) 0.0028(6) -0.0006(6)
C16 0.0124(8) 0.0265(9) 0.0210(9) -0.0014(7) 0.0001(7) -0.0035(7)
C17 0.0187(8) 0.0234(9) 0.0169(8) -0.0064(7) -0.0023(7) -0.0017(7)
C18 0.0211(9) 0.0263(9) 0.0150(8) -0.0063(7) 0.0051(7) 0.0003(7)
C19 0.0143(8) 0.0216(8) 0.0154(8) -0.0036(6) 0.0043(6) -0.0017(6)
C20 0.0113(7) 0.0124(7) 0.0110(7) 0.0012(6) 0.0028(6) -0.0010(6)
C21 0.0109(7) 0.0146(7) 0.0122(7) 0.0002(6) 0.0035(6) -0.0013(6)
C22 0.0135(8) 0.0160(8) 0.0206(8) -0.0021(6) 0.0041(6) -0.0046(6)
C23 0.0187(8) 0.0126(8) 0.0294(9) -0.0029(7) 0.0067(7) -0.0019(6)
C24 0.0149(8) 0.0149(8) 0.0271(9) 0.0002(7) 0.0068(7) 0.0025(6)
C25 0.0113(7) 0.0163(8) 0.0160(8) -0.0006(6) 0.0019(6) -0.0010(6)
C26 0.0094(7) 0.0170(7) 0.0125(7) -0.0016(6) 0.0018(6) -0.0027(6)
C27 0.0093(7) 0.0113(7) 0.0139(7) 0.0021(6) 0.0012(6) -0.0003(5)
C28 0.0135(7) 0.0151(7) 0.0156(8) 0.0005(6) 0.0033(6) -0.0001(6)
C29 0.0144(8) 0.0181(8) 0.0238(9) 0.0024(7) 0.0082(7) -0.0001(6)
C30 0.0097(7) 0.0211(8) 0.0291(9) 0.0022(7) 0.0030(7) -0.0026(6)
C31 0.0142(8) 0.0223(9) 0.0206(8) -0.0023(7) -0.0013(6) -0.0051(7)
C32 0.0127(7) 0.0163(8) 0.0164(8) -0.0014(6) 0.0022(6) -0.0024(6)
C33 0.0091(7) 0.0168(7) 0.0097(7) 0.0000(6) 0.0010(5) -0.0035(6)
C34 0.0208(8) 0.0191(8) 0.0151(8) 0.0025(6) 0.0059(7) 0.0005(6)
C35 0.0243(9) 0.0244(9) 0.0155(8) 0.0066(7) 0.0060(7) -0.0014(7)
C36 0.0169(8) 0.0312(10) 0.0113(7) 0.0000(7) 0.0045(6) -0.0048(7)
C37 0.0191(8) 0.0258(9) 0.0147(8) -0.0036(7) 0.0058(7) 0.0006(7)
C38 0.0159(8) 0.0197(8) 0.0130(7) 0.0012(6) 0.0024(6) 0.0008(6)
Cl3 0.0270(2) 0.0389(3) 0.0289(2) -0.0019(2) 0.0054(2) -0.0039(2)
C39 0.0283(18) 0.0358(18) 0.0144(14) 0.0011(12) 0.0096(13) 0.0021(12)
Cl4 0.0193(3) 0.0772(6) 0.0348(4) -0.0062(5) 0.0060(3) -0.0102(4)
C39B 0.0283(18) 0.0358(18) 0.0144(14) 0.0011(12) 0.0096(13) 0.0021(12)
Cl4B 0.0193(3) 0.0772(6) 0.0348(4) -0.0062(5) 0.0060(3) -0.0102(4)
Cl5 0.0426(3) 0.0319(3) 0.0299(3) -0.0012(2) 0.0070(2) 0.0086(2)
Cl6 0.0468(3) 0.0231(3) 0.0730(4) 0.0023(3) 0.0244(3) 0.0047(2)
C40 0.0275(10) 0.0230(9) 0.0352(11) 0.0033(8) 0.0059(9) 0.0025(8)

loop_
_atom_type_symbol
_atom_type_description
_atom_type_scat_dispersion_real
_atom_type_scat_dispersion_imag
_atom_type_scat_source
C C 0.0033 0.0016 'International Tables Vol C Tables 4.2.6.8 and 6.1.1.4'
H H 0.0000 0.0000 'International Tables Vol C Tables 4.2.6.8 and 6.1.1.4'
N N 0.0061 0.0033 'International Tables Vol C Tables 4.2.6.8 and 6.1.1.4'
O O 0.0106 0.0060 'International Tables Vol C Tables 4.2.6.8 and 6.1.1.4'
P P 0.1023 0.0942 'International Tables Vol C Tables 4.2.6.8 and 6.1.1.4'
Cl Cl 0.1484 0.1585 'International Tables Vol C Tables 4.2.6.8 and 6.1.1.4'
Ni Ni 0.3393 1.1124 'International Tables Vol C Tables 4.2.6.8 and 6.1.1.4'

loop_
_exptl_crystal_face_index_h
_exptl_crystal_face_index_k
_exptl_crystal_face_index_l
_exptl_crystal_face_perp_dist
-2.00 -2.00 1.00 0.1020
-1.00 1.00 1.00 0.1630
1.00 -1.00 -1.00 0.1000
1.00 -2.00 1.00 0.1560
-1.00 2.00 -1.00 0.1320
1.00 4.00 -3.00 0.0220
-1.00 0.00 -1.00 0.1360
1.00 1.00 4.00 0.1230
2.00 -3.00 -4.00 0.0940
-2.00 3.00 4.00 0.1630
0.00 -2.00 -3.00 0.1140
-1.00 -2.00 1.00 0.0880
1.00 2.00 -1.00 0.0250
3.00 4.00 -4.00 0.0200
-2.00 -3.00 3.00 0.0900

loop_
_geom_angle_atom_site_label_1
_geom_angle_atom_site_label_2
_geom_angle_atom_site_label_3
_geom_angle
N2 Ni1 N1 91.77(5)
N2 Ni1 P2 83.34(4)
N1 Ni1 P2 168.52(4)
N2 Ni1 P1 168.64(4)
N1 Ni1 P1 82.44(4)
P2 Ni1 P1 104.073(15)
N2 Ni1 Cl2 88.45(4)
N1 Ni1 Cl2 83.31(4)
P2 Ni1 Cl2 86.177(15)
P1 Ni1 Cl2 100.505(15)
N2 Ni1 Cl1 82.96(4)
N1 Ni1 Cl1 90.03(4)
P2 Ni1 Cl1 99.622(15)
P1 Ni1 Cl1 87.263(15)
Cl2 Ni1 Cl1 168.966(16)
C14 P1 C8 102.96(7)
C14 P1 C1 104.55(7)
C8 P1 C1 101.60(7)
C14 P1 Ni1 117.29(5)
C8 P1 Ni1 122.78(5)
C1 P1 Ni1 105.27(5)
C27 P2 C33 103.03(7)
C27 P2 C20 104.44(7)
C33 P2 C20 101.22(7)
C27 P2 Ni1 116.76(5)
C33 P2 Ni1 124.65(5)
C20 P2 Ni1 104.01(5)
N2 O1 H1 101.4(17)
N1 O2 H2 101.4(18)
C7 N1 O2 111.54(13)
C7 N1 Ni1 133.95(11)
O2 N1 Ni1 114.33(10)
C26 N2 O1 111.50(13)
C26 N2 Ni1 134.04(11)
O1 N2 Ni1 114.37(10)
C6 C1 C2 118.41(15)
C6 C1 P1 121.10(12)
C2 C1 P1 120.43(12)
C3 C2 C1 119.42(15)
C3 C2 C7 115.09(15)
C1 C2 C7 125.46(15)
C4 C3 C2 121.37(16)
C4 C3 H3A 119.3
C2 C3 H3A 119.3
C5 C4 C3 119.15(16)
C5 C4 H4A 120.4
C3 C4 H4A 120.4
C4 C5 C6 120.46(16)
C4 C5 H5A 119.8
C6 C5 H5A 119.8
C1 C6 C5 121.14(16)
C1 C6 H6A 119.4
C5 C6 H6A 119.4
N1 C7 C2 125.09(15)
N1 C7 H7A 117.5
C2 C7 H7A 117.5
C13 C8 C9 118.96(15)
C13 C8 P1 120.01(13)
C9 C8 P1 120.92(13)
C10 C9 C8 120.48(16)
C10 C9 H9A 119.8
C8 C9 H9A 119.8
C11 C10 C9 120.14(17)
C11 C10 H10A 119.9
C9 C10 H10A 119.9
C12 C11 C10 119.85(16)
C12 C11 H11A 120.1
C10 C11 H11A 120.1
C11 C12 C13 120.55(17)
C11 C12 H12A 119.7
C13 C12 H12A 119.7
C12 C13 C8 120.01(17)
C12 C13 H13A 120.0
C8 C13 H13A 120.0
C15 C14 C19 118.87(15)
C15 C14 P1 122.41(12)
C19 C14 P1 118.58(12)
C16 C15 C14 120.39(16)
C16 C15 H15A 119.8
C14 C15 H15A 119.8
C17 C16 C15 120.18(16)
C17 C16 H16A 119.9
C15 C16 H16A 119.9
C16 C17 C18 119.81(16)
C16 C17 H17A 120.1
C18 C17 H17A 120.1
C19 C18 C17 120.27(16)
C19 C18 H18A 119.9
C17 C18 H18A 119.9
C18 C19 C14 120.48(16)
C18 C19 H19A 119.8
C14 C19 H19A 119.8
C25 C20 C21 118.67(14)
C25 C20 P2 120.79(12)
C21 C20 P2 120.50(12)
C22 C21 C20 119.37(15)
C22 C21 C26 114.90(14)
C20 C21 C26 125.73(14)
C23 C22 C21 120.91(15)
C23 C22 H22A 119.5
C21 C22 H22A 119.5
C24 C23 C22 119.74(16)
C24 C23 H23A 120.1
C22 C23 H23A 120.1
C23 C24 C25 119.96(16)
C23 C24 H24A 120.0
C25 C24 H24A 120.0
C20 C25 C24 121.30(15)
C20 C25 H25A 119.4
C24 C25 H25A 119.4
N2 C26 C21 123.94(14)
N2 C26 H26A 118.0
C21 C26 H26A 118.0
C32 C27 C28 119.01(15)
C32 C27 P2 121.40(12)
C28 C27 P2 119.48(12)
C29 C28 C27 120.37(15)
C29 C28 H28A 119.8
C27 C28 H28A 119.8
C30 C29 C28 120.22(16)
C30 C29 H29A 119.9
C28 C29 H29A 119.9
C31 C30 C29 119.93(16)
C31 C30 H30A 120.0
C29 C30 H30A 120.0
C30 C31 C32 120.18(16)
C30 C31 H31A 119.9
C32 C31 H31A 119.9
C31 C32 C27 120.28(16)
C31 C32 H32A 119.9
C27 C32 H32A 119.9
C38 C33 C34 119.06(15)
C38 C33 P2 120.48(12)
C34 C33 P2 120.40(13)
C35 C34 C33 120.46(16)
C35 C34 H34A 119.8
C33 C34 H34A 119.8
C36 C35 C34 120.13(17)
C36 C35 H35A 119.9
C34 C35 H35A 119.9
C35 C36 C37 119.94(16)
C35 C36 H36A 120.0
C37 C36 H36A 120.0
C36 C37 C38 120.09(17)
C36 C37 H37A 120.0
C38 C37 H37A 120.0
C33 C38 C37 120.33(16)
C33 C38 H38A 119.8
C37 C38 H38A 119.8
Cl3 C39 Cl4 109.0(2)
Cl3 C39 H39A 109.9
Cl4 C39 H39A 109.9
Cl3 C39 H39B 109.9
Cl4 C39 H39B 109.9
H39A C39 H39B 108.3
Cl4B C39B Cl3 115.1(5)
Cl4B C39B H39C 108.5
Cl3 C39B H39C 108.5
Cl4B C39B H39D 108.5
Cl3 C39B H39D 108.5
H39C C39B H39D 107.5
Cl5 C40 Cl6 111.69(12)
Cl5 C40 H40A 109.3
Cl6 C40 H40A 109.3
Cl5 C40 H40B 109.3
Cl6 C40 H40B 109.3
H40A C40 H40B 107.9

loop_
_geom_bond_atom_site_label_1
_geom_bond_atom_site_label_2
_geom_bond_distance
Ni1 N2 2.1064(14)
Ni1 N1 2.1089(14)
Ni1 P2 2.4085(4)
Ni1 P1 2.4184(4)
Ni1 Cl2 2.4211(4)
Ni1 Cl1 2.4446(4)
P1 C14 1.8256(16)
P1 C8 1.8308(16)
P1 C1 1.8384(16)
P2 C27 1.8277(16)
P2 C33 1.8289(16)
P2 C20 1.8358(16)
O1 N2 1.4058(17)
O1 H1 0.79(2)
O2 N1 1.4099(17)
O2 H2 0.79(2)
N1 C7 1.277(2)
N2 C26 1.278(2)
C1 C6 1.392(2)
C1 C2 1.415(2)
C2 C3 1.401(2)
C2 C7 1.463(2)
C3 C4 1.385(3)
C3 H3A 0.9500
C4 C5 1.383(3)
C4 H4A 0.9500
C5 C6 1.396(2)
C5 H5A 0.9500
C6 H6A 0.9500
C7 H7A 0.9500
C8 C13 1.395(2)
C8 C9 1.399(2)
C9 C10 1.390(2)
C9 H9A 0.9500
C10 C11 1.383(3)
C10 H10A 0.9500
C11 C12 1.382(3)
C11 H11A 0.9500
C12 C13 1.394(2)
C12 H12A 0.9500
C13 H13A 0.9500
C14 C15 1.396(2)
C14 C19 1.396(2)
C15 C16 1.392(2)
C15 H15A 0.9500
C16 C17 1.384(3)
C16 H16A 0.9500
C17 C18 1.387(3)
C17 H17A 0.9500
C18 C19 1.387(2)
C18 H18A 0.9500
C19 H19A 0.9500
C20 C25 1.391(2)
C20 C21 1.411(2)
C21 C22 1.399(2)
C21 C26 1.468(2)
C22 C23 1.387(2)
C22 H22A 0.9500
C23 C24 1.381(2)
C23 H23A 0.9500
C24 C25 1.391(2)
C24 H24A 0.9500
C25 H25A 0.9500
C26 H26A 0.9500
C27 C32 1.396(2)
C27 C28 1.400(2)
C28 C29 1.389(2)
C28 H28A 0.9500
C29 C30 1.387(3)
C29 H29A 0.9500
C30 C31 1.386(3)
C30 H30A 0.9500
C31 C32 1.394(2)
C31 H31A 0.9500
C32 H32A 0.9500
C33 C38 1.392(2)
C33 C34 1.396(2)
C34 C35 1.391(2)
C34 H34A 0.9500
C35 C36 1.385(3)
C35 H35A 0.9500
C36 C37 1.387(3)
C36 H36A 0.9500
C37 C38 1.396(2)
C37 H37A 0.9500
C38 H38A 0.9500
Cl3 C39 1.757(4)
Cl3 C39B 1.770(7)
C39 Cl4 1.763(4)
C39 H39A 0.9900
C39 H39B 0.9900
C39B Cl4B 1.760(7)
C39B H39C 0.9900
C39B H39D 0.9900
Cl5 C40 1.760(2)
Cl6 C40 1.760(2)
C40 H40A 0.9900
C40 H40B 0.9900

loop_
_geom_hbond_atom_site_label_D
_geom_hbond_atom_site_label_H
_geom_hbond_atom_site_label_A
_geom_hbond_distance_DH
_geom_hbond_distance_HA
_geom_hbond_distance_DA
_geom_hbond_angle_DHA
O1 H1 Cl1 0.79(2) 2.30(2) 2.9966(13) 147(2)
O2 H2 Cl2 0.79(2) 2.26(2) 2.9667(13) 149(2)

loop_
_geom_torsion_atom_site_label_1
_geom_torsion_atom_site_label_2
_geom_torsion_atom_site_label_3
_geom_torsion_atom_site_label_4
_geom_torsion
C14 P1 C1 C6 -15.64(15)
C8 P1 C1 C6 91.21(14)
Ni1 P1 C1 C6 -139.82(12)
C14 P1 C1 C2 167.12(13)
C8 P1 C1 C2 -86.03(14)
Ni1 P1 C1 C2 42.94(13)
C6 C1 C2 C3 -1.8(2)
P1 C1 C2 C3 175.50(12)
C6 C1 C2 C7 -179.79(15)
P1 C1 C2 C7 -2.5(2)
C1 C2 C3 C4 2.1(3)
C7 C2 C3 C4 -179.68(16)
C2 C3 C4 C5 -0.9(3)
C3 C4 C5 C6 -0.7(3)
C2 C1 C6 C5 0.3(2)
P1 C1 C6 C5 -176.99(13)
C4 C5 C6 C1 1.0(3)
O2 N1 C7 C2 179.53(15)
Ni1 N1 C7 C2 -5.8(3)
C3 C2 C7 N1 156.88(17)
C1 C2 C7 N1 -25.1(3)
C14 P1 C8 C13 -102.48(14)
C1 P1 C8 C13 149.43(14)
Ni1 P1 C8 C13 32.57(16)
C14 P1 C8 C9 73.49(14)
C1 P1 C8 C9 -34.60(15)
Ni1 P1 C8 C9 -151.46(11)
C13 C8 C9 C10 0.3(2)
P1 C8 C9 C10 -175.75(13)
C8 C9 C10 C11 -0.4(3)
C9 C10 C11 C12 0.2(3)
C10 C11 C12 C13 0.1(3)
C11 C12 C13 C8 -0.2(3)
C9 C8 C13 C12 0.0(3)
P1 C8 C13 C12 176.09(14)
C8 P1 C14 C15 10.19(16)
C1 P1 C14 C15 116.04(14)
Ni1 P1 C14 C15 -127.86(13)
C8 P1 C14 C19 -174.31(13)
C1 P1 C14 C19 -68.47(14)
Ni1 P1 C14 C19 47.63(15)
C19 C14 C15 C16 0.4(3)
P1 C14 C15 C16 175.85(14)
C14 C15 C16 C17 -0.5(3)
C15 C16 C17 C18 0.4(3)
C16 C17 C18 C19 -0.2(3)
C17 C18 C19 C14 0.1(3)
C15 C14 C19 C18 -0.1(3)
P1 C14 C19 C18 -175.80(14)
C27 P2 C20 C25 -14.26(15)
C33 P2 C20 C25 92.50(14)
Ni1 P2 C20 C25 -137.18(12)
C27 P2 C20 C21 168.24(13)
C33 P2 C20 C21 -84.99(13)
Ni1 P2 C20 C21 45.32(13)
C25 C20 C21 C22 -0.9(2)
P2 C20 C21 C22 176.64(12)
C25 C20 C21 C26 178.50(15)
P2 C20 C21 C26 -4.0(2)
C20 C21 C22 C23 2.4(2)
C26 C21 C22 C23 -177.03(16)
C21 C22 C23 C24 -1.8(3)
C22 C23 C24 C25 -0.3(3)
C21 C20 C25 C24 -1.2(2)
P2 C20 C25 C24 -178.76(13)
C23 C24 C25 C20 1.9(3)
O1 N2 C26 C21 -176.33(14)
Ni1 N2 C26 C21 -0.2(3)
C22 C21 C26 N2 151.68(16)
C20 C21 C26 N2 -27.8(3)
C33 P2 C27 C32 19.58(15)
C20 P2 C27 C32 125.00(14)
Ni1 P2 C27 C32 -120.81(12)
C33 P2 C27 C28 -164.35(13)
C20 P2 C27 C28 -58.93(14)
Ni1 P2 C27 C28 55.26(14)
C32 C27 C28 C29 -1.3(2)
P2 C27 C28 C29 -177.42(13)
C27 C28 C29 C30 1.2(3)
C28 C29 C30 C31 -0.4(3)
C29 C30 C31 C32 -0.5(3)
C30 C31 C32 C27 0.5(3)
C28 C27 C32 C31 0.4(2)
P2 C27 C32 C31 176.50(13)
C27 P2 C33 C38 -97.48(14)
C20 P2 C33 C38 154.66(13)
Ni1 P2 C33 C38 38.73(15)
C27 P2 C33 C34 79.62(14)
C20 P2 C33 C34 -28.25(15)
Ni1 P2 C33 C34 -144.17(11)
C38 C33 C34 C35 0.4(3)
P2 C33 C34 C35 -176.78(13)
C33 C34 C35 C36 0.2(3)
C34 C35 C36 C37 -0.4(3)
C35 C36 C37 C38 0.1(3)
C34 C33 C38 C37 -0.7(2)
P2 C33 C38 C37 176.41(13)
C36 C37 C38 C33 0.5(3)
